data_2237440
loop_
_publ_author_name
'Evans, Stephen J.'
'Renison, C. Alicia'
'Williams, D. Bradley G.'
'Muller, Alfred'

_publ_section_title
;
 <i>rac</i>-[2-(Dicyclohexylphosphanyl)phenyl](phenyl)phosphinic
 diisopropylamide--borane hemihydrate
;
_journal_coeditor_code ZQ2191
_journal_issue 2
_journal_name_full 'Acta Crystallographica Section E'
_journal_page_first o282
_journal_page_last o283
_journal_paper_doi 10.1107/S1600536813001839
_journal_volume 69
_journal_year 2013
_chemical_formula_iupac 'C30 H48 B N O P2, 0.5H2 O'
_chemical_formula_moiety 'C30 H48 B N O P2, 0.5(H2 O)'
_chemical_formula_sum 'C60 H98 B2 N2 O3 P4'
_chemical_formula_weight 1040.9
_chemical_name_systematic
;
<i>rac</i>-[2-(Dicyclohexylphosphanyl)phenyl](phenyl)phosphinic
diisopropylamide--borane hemihydrate
;
_space_group_IT_number 2
_symmetry_cell_setting triclinic
_symmetry_space_group_name_Hall '-P 1'
_symmetry_space_group_name_H-M 'P -1'
_atom_sites_solution_hydrogens geom
_atom_sites_solution_primary direct
_atom_sites_solution_secondary difmap
_audit_creation_method 'WinGX routine CIF_UPDATE'
_cell_angle_alpha 90.543(2)
_cell_angle_beta 108.1780(10)
_cell_angle_gamma 118.8260(10)
_cell_formula_units_Z 1
_cell_length_a 11.2480(3)
_cell_length_b 11.5240(3)
_cell_length_c 14.1640(4)
_cell_measurement_reflns_used 5800
_cell_measurement_temperature 100(2)
_cell_measurement_theta_max 25.84
_cell_measurement_theta_min 2.22
_cell_volume 1499.73(7)
_computing_cell_refinement 'SAINT-Plus (Bruker, 2004)'
_computing_data_collection 'APEX2 (Bruker, 2005)'
_computing_data_reduction 'SAINT-Plus and XPREP (Bruker, 2004)'
_computing_molecular_graphics 'DIAMOND (Brandenburg & Putz, 2005)'
_computing_publication_material 'publCIF (Westrip, 2010) and WinGX (Farrugia, 2012)'
_computing_structure_refinement 'SHELXL97 (Sheldrick, 2008)'
_computing_structure_solution 'SIR97 (Altomare <i>et al.</i>, 1999)'
_diffrn_ambient_temperature 100(2)
_diffrn_detector_area_resol_mean 8.4
_diffrn_measured_fraction_theta_full 0.996
_diffrn_measured_fraction_theta_max 0.996
_diffrn_measurement_device_type 'Bruker X8 APEXII 4K KappaCCD'
_diffrn_measurement_method '\f and \w'
_diffrn_radiation_monochromator graphite
_diffrn_radiation_type MoK\a
_diffrn_radiation_wavelength 0.71069
_diffrn_reflns_av_R_equivalents 0.0529
_diffrn_reflns_limit_h_max 15
_diffrn_reflns_limit_h_min -14
_diffrn_reflns_limit_k_max 15
_diffrn_reflns_limit_k_min -15
_diffrn_reflns_limit_l_max 18
_diffrn_reflns_limit_l_min -18
_diffrn_reflns_number 34539
_diffrn_reflns_theta_full 28.33
_diffrn_reflns_theta_max 28.33
_diffrn_reflns_theta_min 2.06
_diffrn_standards_decay_% 0
_diffrn_standards_interval_count 0
_diffrn_standards_interval_time 0
_diffrn_standards_number 0
_exptl_absorpt_coefficient_mu 0.169
_exptl_absorpt_correction_type none
_exptl_crystal_colour colourless
_exptl_crystal_density_diffrn 1.153
_exptl_crystal_density_method 'not measured'
_exptl_crystal_description prism
_exptl_crystal_F_000 566
_exptl_crystal_size_max 0.25
_exptl_crystal_size_mid 0.17
_exptl_crystal_size_min 0.12
_refine_diff_density_max 0.553
_refine_diff_density_min -0.272
_refine_ls_extinction_method none
_refine_ls_goodness_of_fit_ref 1.044
_refine_ls_hydrogen_treatment mixed
_refine_ls_matrix_type full
_refine_ls_number_parameters 447
_refine_ls_number_reflns 7448
_refine_ls_number_restraints 314
_refine_ls_restrained_S_all 1.058
_refine_ls_R_factor_all 0.0777
_refine_ls_R_factor_gt 0.0501
_refine_ls_shift/su_max 0.001
_refine_ls_shift/su_mean 0
_refine_ls_structure_factor_coef Fsqd
_refine_ls_weighting_details 'calc w=1/[\s^2^(Fo^2^)+(0.0580P)^2^+0.5817P] where P=(Fo^2^+2Fc^2^)/3'
_refine_ls_weighting_scheme calc
_refine_ls_wR_factor_ref 0.1336
_reflns_number_gt 5330
_reflns_number_total 7448
_reflns_threshold_expression I>2sigma(I)
_cod_data_source_file zq2191.cif
_cod_data_source_block I
_cod_database_code 2237440
_cod_database_fobs_code 2237440

loop_
_symmetry_equiv_pos_as_xyz
'x, y, z'
'-x, -y, -z'

loop_
_atom_site_type_symbol
_atom_site_label
_atom_site_fract_x
_atom_site_fract_y
_atom_site_fract_z
_atom_site_U_iso_or_equiv
_atom_site_adp_type
_atom_site_calc_flag
_atom_site_refinement_flags
_atom_site_occupancy
_atom_site_disorder_assembly
_atom_site_disorder_group
P P1 0.73833(5) 0.64726(5) 0.78185(4) 0.02098(13) Uani d . 1 A .
P P2 0.60597(5) 0.28217(5) 0.75649(4) 0.02207(13) Uani d D 1 . .
O O1 0.63962(15) 0.56005(13) 0.68112(10) 0.0288(3) Uani d . 1 . .
N N4 0.70251(17) 0.75742(16) 0.82270(12) 0.0257(4) Uani d . 1 . .
C C3 0.5686(2) 0.6994(2) 0.84861(16) 0.0308(5) Uani d . 1 . .
H H3 0.5525 0.6122 0.8701 0.037 Uiso calc R 1 . .
C C4 0.7405(2) 0.8879(2) 0.78540(16) 0.0304(5) Uani d . 1 . .
H H4 0.6723 0.9148 0.7952 0.036 Uiso calc R 1 . .
C C11 0.7507(2) 0.55277(19) 0.88326(14) 0.0241(4) Uani d . 1 . .
C C12 0.71675(19) 0.41644(18) 0.87099(14) 0.0230(4) Uani d . 1 A .
C C13 0.7584(2) 0.3688(2) 0.95869(15) 0.0288(4) Uani d . 1 . .
H H13 0.739 0.2786 0.9519 0.035 Uiso calc R 1 A .
C C14 0.8263(2) 0.4469(2) 1.05460(16) 0.0351(5) Uani d . 1 A .
H H14 0.8554 0.4114 1.1119 0.042 Uiso calc R 1 . .
C C15 0.8515(2) 0.5762(2) 1.06664(16) 0.0345(5) Uani d . 1 . .
H H15 0.8937 0.6294 1.1324 0.041 Uiso calc R 1 A .
C C16 0.8147(2) 0.6280(2) 0.98160(15) 0.0298(4) Uani d . 1 A .
H H16 0.8335 0.7179 0.9904 0.036 Uiso calc R 1 . .
C C21 0.9236(2) 0.7385(2) 0.78428(16) 0.0291(4) Uani d . 1 . .
C C22 1.0458(2) 0.8007(2) 0.87218(18) 0.0355(5) Uani d . 1 A .
H H22 1.0346 0.8015 0.9359 0.043 Uiso calc R 1 . .
C C23 1.1844(2) 0.8617(2) 0.8683(2) 0.0426(6) Uani d . 1 . .
H H23 1.2675 0.9058 0.929 0.051 Uiso calc R 1 A .
C C24 1.2010(3) 0.8581(2) 0.7754(2) 0.0495(7) Uani d . 1 A .
H H24 1.2954 0.8977 0.7722 0.059 Uiso calc R 1 . .
C C25 1.0792(3) 0.7966(2) 0.6878(2) 0.0463(6) Uani d . 1 . .
H H25 1.0907 0.7961 0.6241 0.056 Uiso calc R 1 A .
C C26 0.9422(3) 0.7363(2) 0.69121(19) 0.0385(5) Uani d . 1 A .
H H26 0.8596 0.6928 0.6303 0.046 Uiso calc R 1 . .
C C31 0.4312(2) 0.6669(2) 0.75826(17) 0.0359(5) Uani d . 1 . .
H H31A 0.4402 0.7509 0.7379 0.054 Uiso calc R 1 . .
H H31B 0.3458 0.6204 0.7779 0.054 Uiso calc R 1 . .
H H31C 0.4201 0.6086 0.7014 0.054 Uiso calc R 1 . .
C C32 0.5886(3) 0.7900(2) 0.93776(17) 0.0403(5) Uani d . 1 . .
H H32A 0.6768 0.8101 0.9944 0.06 Uiso calc R 1 . .
H H32B 0.5041 0.744 0.9585 0.06 Uiso calc R 1 . .
H H32C 0.5977 0.8743 0.9179 0.06 Uiso calc R 1 . .
C C41 0.7158(3) 0.8768(2) 0.67253(17) 0.0390(5) Uani d . 1 . .
H H41A 0.7899 0.8638 0.6601 0.059 Uiso calc R 1 . .
H H41B 0.7227 0.9598 0.6512 0.059 Uiso calc R 1 . .
H H41C 0.619 0.7998 0.6339 0.059 Uiso calc R 1 . .
C C42 0.8933(2) 1.0017(2) 0.84945(19) 0.0377(5) Uani d . 1 . .
H H42A 0.9068 1.0037 0.9214 0.057 Uiso calc R 1 . .
H H42B 0.9058 1.0881 0.8323 0.057 Uiso calc R 1 . .
H H42C 0.9653 0.9865 0.8358 0.057 Uiso calc R 1 . .
C C51A 0.4322(2) 0.2804(3) 0.7140(2) 0.0250(6) Uani d PDU 0.851(3) A 1
H H51A 0.4547 0.3739 0.7053 0.03 Uiso calc PR 0.851(3) A 1
C C52A 0.3642(3) 0.2451(3) 0.7958(2) 0.0300(6) Uani d PDU 0.851(3) A 1
H H52A 0.3482 0.1558 0.8102 0.036 Uiso calc PR 0.851(3) A 1
H H52B 0.4322 0.3129 0.859 0.036 Uiso calc PR 0.851(3) A 1
C C53A 0.2193(3) 0.2417(3) 0.7622(3) 0.0391(6) Uani d PDU 0.851(3) A 1
H H53A 0.1755 0.2139 0.8147 0.047 Uiso calc PR 0.851(3) A 1
H H53B 0.2367 0.3332 0.7545 0.047 Uiso calc PR 0.851(3) A 1
C C54A 0.1149(3) 0.1443(3) 0.6627(3) 0.0452(8) Uani d PDU 0.851(3) A 1
H H54A 0.0227 0.145 0.6418 0.054 Uiso calc PR 0.851(3) A 1
H H54B 0.0928 0.0517 0.6712 0.054 Uiso calc PR 0.851(3) A 1
C C55A 0.1812(3) 0.1839(3) 0.5812(2) 0.0443(7) Uani d PDU 0.851(3) A 1
H H55A 0.1982 0.2745 0.5701 0.053 Uiso calc PR 0.851(3) A 1
H H55B 0.1122 0.1189 0.5168 0.053 Uiso calc PR 0.851(3) A 1
C C56A 0.3250(3) 0.1857(3) 0.6117(2) 0.0343(6) Uani d PDU 0.851(3) A 1
H H56A 0.3683 0.216 0.5592 0.041 Uiso calc PR 0.851(3) A 1
H H56B 0.3066 0.0932 0.6164 0.041 Uiso calc PR 0.851(3) A 1
C C51B 0.4299(11) 0.2635(18) 0.6799(11) 0.033(2) Uani d PDU 0.149(3) A 2
H H51B 0.4438 0.3364 0.6393 0.039 Uiso calc PR 0.149(3) A 2
C C52B 0.3637(15) 0.2733(17) 0.7555(13) 0.0363(19) Uani d PDU 0.149(3) A 2
H H52C 0.4275 0.3627 0.8011 0.044 Uiso calc PR 0.149(3) A 2
H H52D 0.3552 0.2032 0.7972 0.044 Uiso calc PR 0.149(3) A 2
C C53B 0.2107(14) 0.2536(16) 0.6988(14) 0.042(2) Uani d PDU 0.149(3) A 2
H H53C 0.1644 0.2496 0.7487 0.05 Uiso calc PR 0.149(3) A 2
H H53D 0.2227 0.3333 0.6677 0.05 Uiso calc PR 0.149(3) A 2
C C54B 0.1124(17) 0.131(2) 0.6188(14) 0.041(2) Uani d PDU 0.149(3) A 2
H H54C 0.027 0.1357 0.5767 0.049 Uiso calc PR 0.149(3) A 2
H H54D 0.077 0.0509 0.651 0.049 Uiso calc PR 0.149(3) A 2
C C55B 0.1864(14) 0.1125(18) 0.5510(11) 0.042(2) Uani d PDU 0.149(3) A 2
H H55C 0.1206 0.0229 0.5057 0.051 Uiso calc PR 0.149(3) A 2
H H55D 0.2032 0.1819 0.5081 0.051 Uiso calc PR 0.149(3) A 2
C C56B 0.3309(14) 0.1234(16) 0.6109(12) 0.035(2) Uani d PDU 0.149(3) A 2
H H56C 0.3762 0.1125 0.5643 0.042 Uiso calc PR 0.149(3) A 2
H H56D 0.3156 0.0521 0.6521 0.042 Uiso calc PR 0.149(3) A 2
C C61A 0.6890(3) 0.3241(4) 0.65939(19) 0.0264(6) Uani d PDU 0.851(3) A 1
H H61A 0.664 0.3876 0.6226 0.032 Uiso calc PR 0.851(3) A 1
C C62A 0.6305(3) 0.1964(3) 0.5823(2) 0.0338(6) Uani d PDU 0.851(3) A 1
H H62A 0.6542 0.1321 0.6174 0.041 Uiso calc PR 0.851(3) A 1
H H62B 0.5234 0.1517 0.5498 0.041 Uiso calc PR 0.851(3) A 1
C C63A 0.6999(3) 0.2363(3) 0.5022(2) 0.0452(7) Uani d PDU 0.851(3) A 1
H H63A 0.663 0.1545 0.4528 0.054 Uiso calc PR 0.851(3) A 1
H H63B 0.6719 0.297 0.4653 0.054 Uiso calc PR 0.851(3) A 1
C C64A 0.8652(4) 0.3072(4) 0.5497(3) 0.0506(8) Uani d PDU 0.851(3) A 1
H H64A 0.8939 0.2437 0.5809 0.061 Uiso calc PR 0.851(3) A 1
H H64B 0.9075 0.3363 0.4966 0.061 Uiso calc PR 0.851(3) A 1
C C65A 0.9237(4) 0.4289(3) 0.6295(3) 0.0503(8) Uani d PDU 0.851(3) A 1
H H65A 0.9062 0.4973 0.5963 0.06 Uiso calc PR 0.851(3) A 1
H H65B 1.0301 0.4692 0.6632 0.06 Uiso calc PR 0.851(3) A 1
C C66A 0.8532(3) 0.3931(3) 0.7089(2) 0.0357(7) Uani d PDU 0.851(3) A 1
H H66A 0.8793 0.3325 0.7476 0.043 Uiso calc PR 0.851(3) A 1
H H66B 0.8902 0.4763 0.757 0.043 Uiso calc PR 0.851(3) A 1
C C61B 0.7166(16) 0.335(3) 0.6756(11) 0.030(2) Uani d PDU 0.149(3) A 2
H H61B 0.7345 0.4276 0.6682 0.037 Uiso calc PR 0.149(3) A 2
C C62B 0.6575(16) 0.2600(18) 0.5653(11) 0.0366(19) Uani d PDU 0.149(3) A 2
H H62C 0.632 0.1651 0.5667 0.044 Uiso calc PR 0.149(3) A 2
H H62D 0.5666 0.2591 0.5275 0.044 Uiso calc PR 0.149(3) A 2
C C63B 0.7597(17) 0.318(2) 0.5077(11) 0.044(2) Uani d PDU 0.149(3) A 2
H H63C 0.7678 0.4049 0.4923 0.053 Uiso calc PR 0.149(3) A 2
H H63D 0.717 0.2559 0.4424 0.053 Uiso calc PR 0.149(3) A 2
C C64B 0.9113(18) 0.343(2) 0.5639(14) 0.045(2) Uani d PDU 0.149(3) A 2
H H64C 0.9067 0.2551 0.5667 0.054 Uiso calc PR 0.149(3) A 2
H H64D 0.9754 0.3933 0.5264 0.054 Uiso calc PR 0.149(3) A 2
C C65B 0.9745(17) 0.4207(18) 0.6688(13) 0.041(2) Uani d PDU 0.149(3) A 2
H H65C 0.9963 0.5145 0.6662 0.049 Uiso calc PR 0.149(3) A 2
H H65D 1.0669 0.424 0.7061 0.049 Uiso calc PR 0.149(3) A 2
C C66B 0.8695(18) 0.3561(19) 0.7245(13) 0.033(2) Uani d PDU 0.149(3) A 2
H H66C 0.9147 0.4127 0.7928 0.039 Uiso calc PR 0.149(3) A 2
H H66D 0.8592 0.2671 0.7338 0.039 Uiso calc PR 0.149(3) A 2
B B1 0.5842(3) 0.1134(2) 0.79117(19) 0.0307(5) Uani d . 1 A .
H H1A 0.5426 0.0925 0.8444 0.046 Uiso calc R 1 . .
H H1B 0.6796 0.1205 0.8156 0.046 Uiso calc R 1 . .
H H1C 0.5193 0.0412 0.7312 0.046 Uiso calc R 1 . .
O O2 0.6069(4) 0.5108(4) 0.4803(3) 0.0472(9) Uani d P 0.5 . .
H H7A 0.607(5) 0.535(5) 0.537(4) 0.036(14) Uiso d P 0.5 . .
H H7B 0.520(7) 0.477(6) 0.432(5) 0.068(19) Uiso d P 0.5 . .

loop_
_atom_site_aniso_label
_atom_site_aniso_U_11
_atom_site_aniso_U_22
_atom_site_aniso_U_33
_atom_site_aniso_U_12
_atom_site_aniso_U_13
_atom_site_aniso_U_23
P1 0.0277(2) 0.0175(2) 0.0217(3) 0.01398(19) 0.00962(19) 0.00457(18)
P2 0.0256(2) 0.0174(2) 0.0231(3) 0.01272(19) 0.00571(19) 0.00282(18)
O1 0.0438(8) 0.0212(7) 0.0208(7) 0.0187(6) 0.0076(6) 0.0038(5)
N4 0.0326(8) 0.0230(8) 0.0288(9) 0.0182(7) 0.0130(7) 0.0063(7)
C3 0.0360(10) 0.0287(11) 0.0372(12) 0.0202(9) 0.0184(9) 0.0117(9)
C4 0.0336(10) 0.0234(10) 0.0405(12) 0.0183(8) 0.0148(9) 0.0090(9)
C11 0.0305(9) 0.0214(9) 0.0215(10) 0.0151(8) 0.0077(7) 0.0041(7)
C12 0.0275(9) 0.0210(9) 0.0229(10) 0.0143(7) 0.0086(7) 0.0037(7)
C13 0.0414(11) 0.0223(10) 0.0265(11) 0.0199(9) 0.0105(9) 0.0064(8)
C14 0.0529(13) 0.0313(11) 0.0234(11) 0.0263(10) 0.0083(9) 0.0083(9)
C15 0.0473(12) 0.0341(12) 0.0222(11) 0.0242(10) 0.0070(9) 0.0029(9)
C16 0.0396(11) 0.0228(10) 0.0270(11) 0.0177(9) 0.0090(9) 0.0035(8)
C21 0.0393(11) 0.0240(10) 0.0347(11) 0.0209(9) 0.0184(9) 0.0110(8)
C22 0.0380(11) 0.0279(11) 0.0481(14) 0.0210(9) 0.0176(10) 0.0107(10)
C23 0.0365(11) 0.0267(11) 0.0637(17) 0.0161(9) 0.0168(11) 0.0135(11)
C24 0.0471(14) 0.0302(12) 0.088(2) 0.0218(11) 0.0412(14) 0.0166(13)
C25 0.0608(15) 0.0315(12) 0.0611(17) 0.0233(11) 0.0400(14) 0.0107(12)
C26 0.0511(13) 0.0276(11) 0.0461(14) 0.0215(10) 0.0267(11) 0.0099(10)
C31 0.0355(11) 0.0321(11) 0.0387(13) 0.0170(9) 0.0120(9) 0.0087(9)
C32 0.0497(13) 0.0486(14) 0.0362(13) 0.0320(11) 0.0203(10) 0.0098(11)
C41 0.0516(13) 0.0363(12) 0.0416(13) 0.0298(11) 0.0193(11) 0.0201(10)
C42 0.0372(11) 0.0193(10) 0.0559(15) 0.0154(9) 0.0141(10) 0.0043(10)
C51A 0.0274(10) 0.0239(11) 0.0286(13) 0.0158(8) 0.0113(9) 0.0094(11)
C52A 0.0350(11) 0.0291(12) 0.0366(14) 0.0199(9) 0.0201(10) 0.0118(10)
C53A 0.0389(12) 0.0375(13) 0.0571(17) 0.0247(10) 0.0282(12) 0.0198(12)
C54A 0.0298(11) 0.0462(15) 0.0613(18) 0.0201(10) 0.0173(13) 0.0224(15)
C55A 0.0287(11) 0.0478(15) 0.0492(16) 0.0189(11) 0.0061(11) 0.0128(13)
C56A 0.0274(10) 0.0370(14) 0.0338(12) 0.0153(10) 0.0073(9) 0.0064(11)
C51B 0.029(3) 0.031(3) 0.035(3) 0.015(2) 0.009(3) 0.010(3)
C52B 0.035(2) 0.032(2) 0.044(3) 0.018(2) 0.015(2) 0.010(2)
C53B 0.032(2) 0.042(3) 0.057(3) 0.025(2) 0.016(3) 0.012(3)
C54B 0.029(3) 0.044(3) 0.052(3) 0.021(2) 0.013(3) 0.012(3)
C55B 0.030(3) 0.043(3) 0.045(3) 0.015(3) 0.008(3) 0.010(3)
C56B 0.027(3) 0.035(3) 0.038(3) 0.015(3) 0.007(3) 0.008(3)
C61A 0.0375(13) 0.0288(12) 0.0232(12) 0.0243(12) 0.0111(10) 0.0051(11)
C62A 0.0447(13) 0.0281(13) 0.0335(13) 0.0209(11) 0.0162(10) 0.0003(11)
C63A 0.0618(16) 0.0385(15) 0.0406(14) 0.0247(13) 0.0268(12) -0.0010(12)
C64A 0.0579(18) 0.0484(18) 0.0600(17) 0.0282(14) 0.0376(15) 0.0018(14)
C65A 0.0438(15) 0.0472(15) 0.0622(19) 0.0167(12) 0.0332(13) -0.0007(14)
C66A 0.0325(12) 0.0349(15) 0.0424(15) 0.0172(10) 0.0170(11) 0.0013(12)
C61B 0.040(3) 0.030(3) 0.032(3) 0.025(3) 0.014(3) 0.004(3)
C62B 0.046(2) 0.034(2) 0.035(2) 0.024(2) 0.016(2) 0.004(2)
C63B 0.052(3) 0.042(3) 0.044(3) 0.022(3) 0.027(3) 0.003(3)
C64B 0.046(3) 0.042(3) 0.053(3) 0.021(3) 0.027(3) 0.005(3)
C65B 0.039(3) 0.038(3) 0.046(3) 0.017(3) 0.022(3) 0.005(3)
C66B 0.035(3) 0.031(3) 0.037(3) 0.019(3) 0.016(3) 0.005(3)
B1 0.0381(12) 0.0195(11) 0.0349(13) 0.0176(9) 0.0089(10) 0.0056(9)
O2 0.053(2) 0.063(2) 0.0239(18) 0.0325(19) 0.0070(16) 0.0043(16)

loop_
_atom_type_symbol
_atom_type_description
_atom_type_scat_dispersion_real
_atom_type_scat_dispersion_imag
_atom_type_scat_source
C C 0.0033 0.0016 'International Tables Vol C Tables 4.2.6.8 and 6.1.1.4'
H H 0 0 'International Tables Vol C Tables 4.2.6.8 and 6.1.1.4'
B B 0.0013 0.0007 'International Tables Vol C Tables 4.2.6.8 and 6.1.1.4'
N N 0.0061 0.0033 'International Tables Vol C Tables 4.2.6.8 and 6.1.1.4'
O O 0.0106 0.006 'International Tables Vol C Tables 4.2.6.8 and 6.1.1.4'
P P 0.1023 0.0942 'International Tables Vol C Tables 4.2.6.8 and 6.1.1.4'

loop_
_geom_angle_atom_site_label_1
_geom_angle_atom_site_label_2
_geom_angle_atom_site_label_3
_geom_angle
O1 P1 N4 117.42(8)
O1 P1 C21 109.44(9)
N4 P1 C21 108.16(9)
O1 P1 C11 113.32(8)
N4 P1 C11 104.61(9)
C21 P1 C11 102.77(9)
C61A P2 C51B 97.4(6)
C51B P2 C61B 105.8(9)
C61A P2 C51A 110.78(14)
C61B P2 C51A 118.6(7)
C61A P2 C12 111.28(12)
C51B P2 C12 116.4(5)
C61B P2 C12 104.2(7)
C51A P2 C12 102.55(11)
C61A P2 B1 109.57(17)
C51B P2 B1 111.7(6)
C61B P2 B1 108.3(10)
C51A P2 B1 112.63(12)
C12 P2 B1 109.89(10)
C3 N4 C4 114.18(15)
C3 N4 P1 115.94(13)
C4 N4 P1 121.98(13)
N4 C3 C32 111.47(17)
N4 C3 C31 113.27(17)
C32 C3 C31 110.55(18)
N4 C3 H3 107.1
C32 C3 H3 107.1
C31 C3 H3 107.1
N4 C4 C42 112.22(17)
N4 C4 C41 114.47(17)
C42 C4 C41 111.57(19)
N4 C4 H4 105.9
C42 C4 H4 105.9
C41 C4 H4 105.9
C16 C11 C12 118.45(18)
C16 C11 P1 115.44(14)
C12 C11 P1 125.71(14)
C13 C12 C11 117.30(17)
C13 C12 P2 112.72(14)
C11 C12 P2 129.60(14)
C14 C13 C12 122.96(19)
C14 C13 H13 118.5
C12 C13 H13 118.5
C15 C14 C13 119.58(19)
C15 C14 H14 120.2
C13 C14 H14 120.2
C14 C15 C16 119.17(19)
C14 C15 H15 120.4
C16 C15 H15 120.4
C15 C16 C11 122.38(19)
C15 C16 H16 118.8
C11 C16 H16 118.8
C22 C21 C26 118.8(2)
C22 C21 P1 124.06(17)
C26 C21 P1 116.97(16)
C21 C22 C23 120.8(2)
C21 C22 H22 119.6
C23 C22 H22 119.6
C22 C23 C24 119.7(2)
C22 C23 H23 120.2
C24 C23 H23 120.2
C25 C24 C23 119.5(2)
C25 C24 H24 120.2
C23 C24 H24 120.2
C26 C25 C24 121.0(2)
C26 C25 H25 119.5
C24 C25 H25 119.5
C25 C26 C21 120.2(2)
C25 C26 H26 119.9
C21 C26 H26 119.9
C3 C31 H31A 109.5
C3 C31 H31B 109.5
H31A C31 H31B 109.5
C3 C31 H31C 109.5
H31A C31 H31C 109.5
H31B C31 H31C 109.5
C3 C32 H32A 109.5
C3 C32 H32B 109.5
H32A C32 H32B 109.5
C3 C32 H32C 109.5
H32A C32 H32C 109.5
H32B C32 H32C 109.5
C4 C41 H41A 109.5
C4 C41 H41B 109.5
H41A C41 H41B 109.5
C4 C41 H41C 109.5
H41A C41 H41C 109.5
H41B C41 H41C 109.5
C4 C42 H42A 109.5
C4 C42 H42B 109.5
H42A C42 H42B 109.5
C4 C42 H42C 109.5
H42A C42 H42C 109.5
H42B C42 H42C 109.5
C56A C51A C52A 111.3(2)
C56A C51A P2 112.73(18)
C52A C51A P2 110.16(17)
C56A C51A H51A 107.5
C52A C51A H51A 107.5
P2 C51A H51A 107.5
C53A C52A C51A 111.3(2)
C53A C52A H52A 109.4
C51A C52A H52A 109.4
C53A C52A H52B 109.4
C51A C52A H52B 109.4
H52A C52A H52B 108
C54A C53A C52A 111.0(2)
C54A C53A H53A 109.4
C52A C53A H53A 109.4
C54A C53A H53B 109.4
C52A C53A H53B 109.4
H53A C53A H53B 108
C53A C54A C55A 110.3(2)
C53A C54A H54A 109.6
C55A C54A H54A 109.6
C53A C54A H54B 109.6
C55A C54A H54B 109.6
H54A C54A H54B 108.1
C54A C55A C56A 110.9(2)
C54A C55A H55A 109.5
C56A C55A H55A 109.5
C54A C55A H55B 109.5
C56A C55A H55B 109.5
H55A C55A H55B 108
C55A C56A C51A 110.9(2)
C55A C56A H56A 109.5
C51A C56A H56A 109.5
C55A C56A H56B 109.5
C51A C56A H56B 109.5
H56A C56A H56B 108
C52B C51B C56B 109.0(13)
C52B C51B P2 105.3(9)
C56B C51B P2 109.7(9)
C52B C51B H51B 110.9
C56B C51B H51B 110.9
P2 C51B H51B 110.9
C51B C52B C53B 109.9(11)
C51B C52B H52C 109.7
C53B C52B H52C 109.7
C51B C52B H52D 109.7
C53B C52B H52D 109.7
H52C C52B H52D 108.2
C54B C53B C52B 114.1(12)
C54B C53B H53C 108.7
C52B C53B H53C 108.7
C54B C53B H53D 108.7
C52B C53B H53D 108.7
H53C C53B H53D 107.6
C53B C54B C55B 112.7(14)
C53B C54B H54C 109.1
C55B C54B H54C 109.1
C53B C54B H54D 109.1
C55B C54B H54D 109.1
H54C C54B H54D 107.8
C56B C55B C54B 112.7(13)
C56B C55B H55C 109.1
C54B C55B H55C 109.1
C56B C55B H55D 109.1
C54B C55B H55D 109.1
H55C C55B H55D 107.8
C55B C56B C51B 107.5(11)
C55B C56B H56C 110.2
C51B C56B H56C 110.2
C55B C56B H56D 110.2
C51B C56B H56D 110.2
H56C C56B H56D 108.5
C66A C61A C62A 110.0(3)
C66A C61A P2 109.94(19)
C62A C61A P2 111.0(2)
C66A C61A H61A 108.6
C62A C61A H61A 108.6
P2 C61A H61A 108.6
C63A C62A C61A 109.1(2)
C63A C62A H62A 109.9
C61A C62A H62A 109.9
C63A C62A H62B 109.9
C61A C62A H62B 109.9
H62A C62A H62B 108.3
C64A C63A C62A 111.3(3)
C64A C63A H63A 109.4
C62A C63A H63A 109.4
C64A C63A H63B 109.4
C62A C63A H63B 109.4
H63A C63A H63B 108
C65A C64A C63A 110.3(3)
C65A C64A H64A 109.6
C63A C64A H64A 109.6
C65A C64A H64B 109.6
C63A C64A H64B 109.6
H64A C64A H64B 108.1
C64A C65A C66A 112.4(3)
C64A C65A H65A 109.1
C66A C65A H65A 109.1
C64A C65A H65B 109.1
C66A C65A H65B 109.1
H65A C65A H65B 107.9
C61A C66A C65A 110.6(3)
C61A C66A H66A 109.5
C65A C66A H66A 109.5
C61A C66A H66B 109.5
C65A C66A H66B 109.5
H66A C66A H66B 108.1
C66B C61B C62B 105.9(14)
C66B C61B P2 114.9(12)
C62B C61B P2 122.1(11)
C66B C61B H61B 104
C62B C61B H61B 104
P2 C61B H61B 104
C63B C62B C61B 115.7(11)
C63B C62B H62C 108.3
C61B C62B H62C 108.3
C63B C62B H62D 108.3
C61B C62B H62D 108.3
H62C C62B H62D 107.4
C62B C63B C64B 114.0(14)
C62B C63B H63C 108.7
C64B C63B H63C 108.7
C62B C63B H63D 108.7
C64B C63B H63D 108.7
H63C C63B H63D 107.6
C65B C64B C63B 111.8(14)
C65B C64B H64C 109.3
C63B C64B H64C 109.3
C65B C64B H64D 109.3
C63B C64B H64D 109.3
H64C C64B H64D 107.9
C64B C65B C66B 110.9(14)
C64B C65B H65C 109.5
C66B C65B H65C 109.5
C64B C65B H65D 109.5
C66B C65B H65D 109.5
H65C C65B H65D 108.1
C65B C66B C61B 117.4(12)
C65B C66B H66C 107.9
C61B C66B H66C 107.9
C65B C66B H66D 107.9
C61B C66B H66D 107.9
H66C C66B H66D 107.2
P2 B1 H1A 109.5
P2 B1 H1B 109.5
H1A B1 H1B 109.5
P2 B1 H1C 109.5
H1A B1 H1C 109.5
H1B B1 H1C 109.5
H7A O2 H7B 112(5)

loop_
_geom_bond_atom_site_label_1
_geom_bond_atom_site_label_2
_geom_bond_distance
P1 O1 1.4788(14)
P1 N4 1.6534(16)
P1 C21 1.814(2)
P1 C11 1.822(2)
P2 C61A 1.837(2)
P2 C51B 1.841(5)
P2 C61B 1.845(5)
P2 C51A 1.846(2)
P2 C12 1.8465(19)
P2 B1 1.929(2)
N4 C3 1.493(3)
N4 C4 1.503(3)
C3 C32 1.519(3)
C3 C31 1.538(3)
C3 H3 1
C4 C42 1.526(3)
C4 C41 1.528(3)
C4 H4 1
C11 C16 1.400(3)
C11 C12 1.421(3)
C12 C13 1.401(3)
C13 C14 1.380(3)
C13 H13 0.95
C14 C15 1.374(3)
C14 H14 0.95
C15 C16 1.386(3)
C15 H15 0.95
C16 H16 0.95
C21 C22 1.385(3)
C21 C26 1.400(3)
C22 C23 1.386(3)
C22 H22 0.95
C23 C24 1.389(4)
C23 H23 0.95
C24 C25 1.380(4)
C24 H24 0.95
C25 C26 1.369(3)
C25 H25 0.95
C26 H26 0.95
C31 H31A 0.98
C31 H31B 0.98
C31 H31C 0.98
C32 H32A 0.98
C32 H32B 0.98
C32 H32C 0.98
C41 H41A 0.98
C41 H41B 0.98
C41 H41C 0.98
C42 H42A 0.98
C42 H42B 0.98
C42 H42C 0.98
C51A C56A 1.534(3)
C51A C52A 1.534(4)
C51A H51A 1
C52A C53A 1.529(3)
C52A H52A 0.99
C52A H52B 0.99
C53A C54A 1.513(4)
C53A H53A 0.99
C53A H53B 0.99
C54A C55A 1.521(4)
C54A H54A 0.99
C54A H54B 0.99
C55A C56A 1.529(4)
C55A H55A 0.99
C55A H55B 0.99
C56A H56A 0.99
C56A H56B 0.99
C51B C52B 1.512(16)
C51B C56B 1.536(16)
C51B H51B 1
C52B C53B 1.554(15)
C52B H52C 0.99
C52B H52D 0.99
C53B C54B 1.479(16)
C53B H53C 0.99
C53B H53D 0.99
C54B C55B 1.524(16)
C54B H54C 0.99
C54B H54D 0.99
C55B C56B 1.523(15)
C55B H55C 0.99
C55B H55D 0.99
C56B H56C 0.99
C56B H56D 0.99
C61A C66A 1.516(4)
C61A C62A 1.542(4)
C61A H61A 1
C62A C63A 1.525(4)
C62A H62A 0.99
C62A H62B 0.99
C63A C64A 1.523(4)
C63A H63A 0.99
C63A H63B 0.99
C64A C65A 1.514(4)
C64A H64A 0.99
C64A H64B 0.99
C65A C66A 1.522(4)
C65A H65A 0.99
C65A H65B 0.99
C66A H66A 0.99
C66A H66B 0.99
C61B C66B 1.532(17)
C61B C62B 1.550(15)
C61B H61B 1
C62B C63B 1.514(15)
C62B H62C 0.99
C62B H62D 0.99
C63B C64B 1.518(16)
C63B H63C 0.99
C63B H63D 0.99
C64B C65B 1.489(16)
C64B H64C 0.99
C64B H64D 0.99
C65B C66B 1.522(15)
C65B H65C 0.99
C65B H65D 0.99
C66B H66C 0.99
C66B H66D 0.99
B1 H1A 0.98
B1 H1B 0.98
B1 H1C 0.98
O2 H7A 0.85(5)
O2 H7B 0.88(7)

loop_
_geom_hbond_atom_site_label_D
_geom_hbond_atom_site_label_H
_geom_hbond_atom_site_label_A
_geom_hbond_site_symmetry_A
_geom_hbond_distance_DH
_geom_hbond_distance_HA
_geom_hbond_distance_DA
_geom_hbond_angle_DHA
O2 H7B O1 2_666 0.88(7) 1.85(7) 2.722(4) 167(6)
O2 H7A O1 . 0.85(5) 1.95(5) 2.768(4) 163(5)
C51A H51A O1 . 1.00 2.28 3.083(3) 136
C61A H61A O1 . 1.00 2.31 3.057(5) 130

loop_
_geom_torsion_atom_site_label_1
_geom_torsion_atom_site_label_2
_geom_torsion_atom_site_label_3
_geom_torsion_atom_site_label_4
_geom_torsion
O1 P1 N4 C3 69.09(16)
C21 P1 N4 C3 -166.52(14)
C11 P1 N4 C3 -57.50(15)
O1 P1 N4 C4 -78.11(16)
C21 P1 N4 C4 46.27(17)
C11 P1 N4 C4 155.29(14)
C4 N4 C3 C32 -65.0(2)
P1 N4 C3 C32 145.22(15)
C4 N4 C3 C31 60.4(2)
P1 N4 C3 C31 -89.35(19)
C3 N4 C4 C42 122.81(19)
P1 N4 C4 C42 -89.5(2)
C3 N4 C4 C41 -108.7(2)
P1 N4 C4 C41 39.0(2)
O1 P1 C11 C16 -165.89(15)
N4 P1 C11 C16 -36.79(17)
C21 P1 C11 C16 76.12(17)
O1 P1 C11 C12 21.5(2)
N4 P1 C11 C12 150.64(16)
C21 P1 C11 C12 -96.45(18)
C16 C11 C12 C13 -4.0(3)
P1 C11 C12 C13 168.39(15)
C16 C11 C12 P2 168.39(16)
P1 C11 C12 P2 -19.2(3)
C61A P2 C12 C13 -123.2(2)
C51B P2 C12 C13 126.5(7)
C61B P2 C12 C13 -117.5(9)
C51A P2 C12 C13 118.32(17)
B1 P2 C12 C13 -1.66(18)
C61A P2 C12 C11 64.1(2)
C51B P2 C12 C11 -46.2(7)
C61B P2 C12 C11 69.9(9)
C51A P2 C12 C11 -54.3(2)
B1 P2 C12 C11 -174.31(18)
C11 C12 C13 C14 1.7(3)
P2 C12 C13 C14 -171.94(17)
C12 C13 C14 C15 2.0(3)
C13 C14 C15 C16 -3.2(3)
C14 C15 C16 C11 0.8(3)
C12 C11 C16 C15 2.9(3)
P1 C11 C16 C15 -170.28(17)
O1 P1 C21 C22 -162.56(17)
N4 P1 C21 C22 68.41(19)
C11 P1 C21 C22 -41.9(2)
O1 P1 C21 C26 12.57(19)
N4 P1 C21 C26 -116.46(17)
C11 P1 C21 C26 133.27(17)
C26 C21 C22 C23 1.1(3)
P1 C21 C22 C23 176.13(17)
C21 C22 C23 C24 -1.4(3)
C22 C23 C24 C25 1.6(4)
C23 C24 C25 C26 -1.5(4)
C24 C25 C26 C21 1.3(4)
C22 C21 C26 C25 -1.0(3)
P1 C21 C26 C25 -176.41(18)
C61A P2 C51A C56A 55.0(3)
C51B P2 C51A C56A 22(2)
C61B P2 C51A C56A 59.8(9)
C12 P2 C51A C56A 173.8(2)
B1 P2 C51A C56A -68.1(2)
C61A P2 C51A C52A 179.9(2)
C51B P2 C51A C52A 147(2)
C61B P2 C51A C52A -175.3(9)
C12 P2 C51A C52A -61.2(2)
B1 P2 C51A C52A 56.8(2)
C56A C51A C52A C53A -53.8(3)
P2 C51A C52A C53A -179.52(18)
C51A C52A C53A C54A 56.1(3)
C52A C53A C54A C55A -58.2(3)
C53A C54A C55A C56A 58.5(4)
C54A C55A C56A C51A -56.4(3)
C52A C51A C56A C55A 53.9(3)
P2 C51A C56A C55A 178.20(19)
C61A P2 C51B C52B -162.1(11)
C61B P2 C51B C52B -159.1(14)
C51A P2 C51B C52B -13.3(17)
C12 P2 C51B C52B -43.9(13)
B1 P2 C51B C52B 83.4(12)
C61A P2 C51B C56B 80.7(12)
C61B P2 C51B C56B 83.8(15)
C51A P2 C51B C56B -130(3)
C12 P2 C51B C56B -161.1(10)
B1 P2 C51B C56B -33.8(13)
C56B C51B C52B C53B -60.3(16)
P2 C51B C52B C53B -178.0(11)
C51B C52B C53B C54B 52(2)
C52B C53B C54B C55B -46(2)
C53B C54B C55B C56B 51(2)
C54B C55B C56B C51B -58.9(19)
C52B C51B C56B C55B 64.2(15)
P2 C51B C56B C55B 179.0(11)
C51B P2 C61A C66A 160.1(6)
C61B P2 C61A C66A -1(7)
C51A P2 C61A C66A 151.5(3)
C12 P2 C61A C66A 38.0(3)
B1 P2 C61A C66A -83.7(3)
C51B P2 C61A C62A -78.0(6)
C61B P2 C61A C62A 121(7)
C51A P2 C61A C62A -86.7(3)
C12 P2 C61A C62A 159.9(2)
B1 P2 C61A C62A 38.2(3)
C66A C61A C62A C63A -59.3(3)
P2 C61A C62A C63A 178.9(2)
C61A C62A C63A C64A 58.8(3)
C62A C63A C64A C65A -56.2(4)
C63A C64A C65A C66A 54.3(4)
C62A C61A C66A C65A 57.7(4)
P2 C61A C66A C65A -179.9(2)
C64A C65A C66A C61A -55.8(4)
C61A P2 C61B C66B -160(8)
C51B P2 C61B C66B -179.7(17)
C51A P2 C61B C66B 170.2(14)
C12 P2 C61B C66B 57(2)
B1 P2 C61B C66B -59.9(18)
C61A P2 C61B C62B -30(5)
C51B P2 C61B C62B -49(2)
C51A P2 C61B C62B -59(2)
C12 P2 C61B C62B -172.6(18)
B1 P2 C61B C62B 70(2)
C66B C61B C62B C63B -48(2)
P2 C61B C62B C63B 178.0(16)
C61B C62B C63B C64B 51(2)
C62B C63B C64B C65B -51(2)
C63B C64B C65B C66B 51(2)
C64B C65B C66B C61B -56(2)
C62B C61B C66B C65B 52(2)
P2 C61B C66B C65B -170.6(14)
